data_7013434
loop_
_publ_author_name
'Sengupta, Suman'
'Gangopadhyay, Jaydip'
'Chakravorty, Animesh'

_publ_section_title
;
 Tertiary phosphine binding to pyridylazole chelated rhenium via
 substitution in phosphine oxide precursors: geometrical preference,
 twin isomerization and effects of diphosphine spacer length and metal
 oxidation state
;
_journal_issue 24
_journal_name_full 'Dalton Transactions'
_journal_page_first 4635
_journal_paper_doi 10.1039/b307834e
_journal_year 2003
_chemical_formula_sum 'C30.5 H24 Cl4 N3 O4 P Re S'
_chemical_formula_weight 887.56
_chemical_name_systematic
;
?
;
_space_group_IT_number 2
_symmetry_cell_setting triclinic
_symmetry_space_group_name_Hall '-P 1'
_symmetry_space_group_name_H-M 'P -1'
_atom_sites_solution_hydrogens geom
_atom_sites_solution_primary heavy
_atom_sites_solution_secondary difmap
_audit_creation_method SHELXL
_cell_angle_alpha 86.26(3)
_cell_angle_beta 88.95(3)
_cell_angle_gamma 75.15(3)
_cell_formula_units_Z 4
_cell_length_a 13.989(3)
_cell_length_b 14.769(3)
_cell_length_c 16.881(3)
_cell_measurement_reflns_used 30
_cell_measurement_temperature 293(2)
_cell_measurement_theta_max 15
_cell_measurement_theta_min 7
_cell_volume 3364.0(13)
_computing_cell_refinement 'Siemens P3/P4-PC V4.27'
_computing_data_collection 'Siemens P3/P4-PC V4.27'
_computing_data_reduction 'Siemens P3/P4-PC V4.27'
_computing_molecular_graphics 'Siemens SHELXTL V5.03 PC'
_computing_publication_material 'Siemens SHELXTL V5.03 PC'
_computing_structure_refinement 'SHELXL-93 (Sheldrick, 1993)'
_computing_structure_solution 'SHELXS-86 (Sheldrick, 1990)'
_diffrn_ambient_temperature 293(2)
_diffrn_measurement_device 'Siemens R3m/V'
_diffrn_measurement_method '\w scans'
_diffrn_radiation_monochromator graphite
_diffrn_radiation_source 'fine-focus sealed tube'
_diffrn_radiation_type MoK\a
_diffrn_radiation_wavelength 0.71073
_diffrn_reflns_av_R_equivalents 0.0000
_diffrn_reflns_av_sigmaI/netI 0.0366
_diffrn_reflns_limit_h_max 16
_diffrn_reflns_limit_h_min 0
_diffrn_reflns_limit_k_max 17
_diffrn_reflns_limit_k_min -16
_diffrn_reflns_limit_l_max 20
_diffrn_reflns_limit_l_min -20
_diffrn_reflns_number 10539
_diffrn_reflns_theta_max 25.00
_diffrn_reflns_theta_min 1.21
_diffrn_standards_decay_% 0
_diffrn_standards_interval_count 198
_diffrn_standards_number 2
_exptl_absorpt_coefficient_mu 4.079
_exptl_absorpt_correction_T_max 0.215
_exptl_absorpt_correction_T_min 0.140
_exptl_absorpt_correction_type semi-empirical
_exptl_crystal_colour Orange
_exptl_crystal_density_diffrn 1.752
_exptl_crystal_description Parallopiped
_exptl_crystal_F_000 1736
_exptl_crystal_size_max 0.30
_exptl_crystal_size_mid 0.25
_exptl_crystal_size_min 0.25
_refine_diff_density_max 3.684
_refine_diff_density_min -3.227
_refine_diff_density_rms 0.194
_refine_ls_extinction_method none
_refine_ls_goodness_of_fit_all 1.072
_refine_ls_goodness_of_fit_obs 1.085
_refine_ls_matrix_type full
_refine_ls_number_parameters 808
_refine_ls_number_reflns 10501
_refine_ls_number_restraints 0
_refine_ls_restrained_S_all 1.136
_refine_ls_restrained_S_obs 1.085
_refine_ls_R_factor_all 0.0739
_refine_ls_R_factor_obs 0.0595
_refine_ls_shift/esd_max -0.343
_refine_ls_shift/esd_mean 0.011
_refine_ls_structure_factor_coef Fsqd
_refine_ls_weighting_details 'w=1/[\s^2^(Fo^2^)+(0.1078P)^2^+7.1029P] where P=(Fo^2^+2Fc^2^)/3'
_refine_ls_weighting_scheme calc
_refine_ls_wR_factor_all 0.1710
_refine_ls_wR_factor_obs 0.1482
_reflns_number_observed 8711
_reflns_number_total 10539
_reflns_observed_criterion >2sigma(I)
_cod_data_source_file b307834e.txt
_cod_data_source_block test7
_cod_depositor_comments
;
The following automatic conversions were performed:
'_symmetry_cell_setting' value 'Triclinic' changed to 'triclinic'
according to '/home/saulius/struct/CIF-dictionaries/cif_core.dic'
dictionary named 'cif_core.dic' version 2.4.1 from 2010-06-29.

Automatic conversion script
Id: cif_fix_enum 1527 2010-12-29 10:47:43Z saulius 

The following automatic conversions were performed:

'_refine_ls_weighting_scheme' value 'calc
w=1/[\s^2^(Fo^2^)+(0.1078P)^2^+7.1029P] where P=(Fo^2^+2Fc^2^)/3' was
changed to 'calc'. New tag '_refine_ls_weighting_details' was
created. The value of the new tag was set to
'w=1/[\s^2^(Fo^2^)+(0.1078P)^2^+7.1029P] where P=(Fo^2^+2Fc^2^)/3'.

Automatic conversion script
Id: cif_fix_values 3143 2015-03-26 13:38:13Z robertas 

The following automatic conversions were performed:

'_atom_sites_solution_primary' value 'Heavy atom method' was changed
to 'heavy'.

Automatic conversion script
Id: cif_fix_values 6452 2018-10-05 10:23:21Z andrius 
;
_cod_original_cell_volume 3364.1(12)
_cod_original_sg_symbol_H-M P-1
_cod_original_formula_sum 'C30.50 H24 Cl4 N3 O4 P Re S'
_cod_database_code 7013434

loop_
_symmetry_equiv_pos_as_xyz
'x, y, z'
'-x, -y, -z'

loop_
_atom_site_aniso_label
_atom_site_aniso_U_11
_atom_site_aniso_U_22
_atom_site_aniso_U_33
_atom_site_aniso_U_23
_atom_site_aniso_U_13
_atom_site_aniso_U_12
Re1 0.0412(2) 0.0332(2) 0.0564(3) 0.0020(2) -0.0034(2) -0.0137(2)
Re51 0.0368(2) 0.0353(2) 0.0478(2) -0.0002(2) 0.0002(2) -0.0080(2)
Cl1 0.106(3) 0.053(2) 0.078(2) -0.0063(14) -0.012(2) -0.042(2)
Cl2 0.0361(13) 0.070(2) 0.086(2) 0.0108(15) -0.0007(13) -0.0177(13)
Cl3 0.0447(14) 0.0498(15) 0.069(2) 0.0040(12) 0.0000(12) -0.0041(11)
Cl52 0.0467(14) 0.064(2) 0.074(2) 0.0099(14) -0.0037(12) -0.0257(13)
Cl51 0.077(2) 0.0433(15) 0.085(2) -0.0158(14) -0.001(2) -0.0010(14)
Cl53 0.0396(13) 0.058(2) 0.073(2) 0.0017(13) -0.0005(12) -0.0123(12)
O1 0.044(4) 0.034(3) 0.058(4) 0.002(3) -0.008(3) -0.013(3)
O51 0.049(4) 0.048(4) 0.046(4) 0.004(3) -0.004(3) -0.013(3)
O2 0.078(7) 0.135(10) 0.088(7) 0.003(7) 0.000(6) -0.018(7)
O3 0.112(8) 0.084(7) 0.099(7) -0.024(6) 0.016(6) -0.043(6)
O4 0.168(13) 0.061(7) 0.142(10) 0.020(7) -0.021(9) -0.015(8)
O52 0.094(11) 0.338(30) 0.175(16) 0.046(17) -0.002(10) -0.054(15)
S1 0.072(2) 0.090(2) 0.058(2) -0.016(2) 0.0017(15) -0.026(2)
S51 0.072(2) 0.095(3) 0.060(2) -0.025(2) 0.017(2) -0.036(2)
P1 0.052(2) 0.0399(14) 0.055(2) -0.0044(12) -0.0031(12) -0.0114(12)
P51 0.0450(14) 0.0446(14) 0.0459(14) 0.0014(11) -0.0012(11) -0.0119(11)
C1 0.050(6) 0.038(6) 0.105(9) 0.023(6) 0.000(6) -0.012(5)
C2 0.063(8) 0.059(8) 0.101(10) 0.033(7) -0.001(7) -0.026(6)
C3 0.066(8) 0.077(10) 0.104(11) 0.052(9) 0.000(8) -0.017(7)
C4 0.060(8) 0.095(11) 0.088(9) 0.035(8) -0.002(7) -0.030(7)
C5 0.040(5) 0.057(7) 0.057(6) 0.010(5) 0.000(5) -0.014(5)
C6 0.048(6) 0.057(6) 0.053(6) 0.005(5) -0.007(5) -0.016(5)
C12 0.034(5) 0.062(7) 0.078(8) -0.014(6) -0.003(5) -0.002(5)
C11 0.056(7) 0.080(10) 0.099(10) -0.054(9) 0.002(7) -0.012(7)
C10 0.054(7) 0.040(6) 0.126(12) -0.024(7) -0.009(7) -0.007(5)
C9 0.047(6) 0.034(6) 0.112(10) -0.015(6) -0.019(6) 0.001(5)
C8 0.069(8) 0.033(5) 0.082(8) -0.004(5) -0.017(6) -0.008(5)
C7 0.036(5) 0.032(5) 0.071(7) -0.010(5) -0.004(5) -0.002(4)
C13 0.063(7) 0.056(7) 0.053(6) -0.010(5) 0.012(5) -0.006(6)
C14 0.056(7) 0.065(8) 0.079(8) -0.010(6) 0.009(6) -0.010(6)
C15 0.062(8) 0.092(11) 0.079(9) -0.013(8) 0.006(7) -0.006(7)
C16 0.079(10) 0.076(10) 0.099(11) -0.011(8) 0.021(8) 0.009(8)
C17 0.080(11) 0.077(10) 0.124(13) -0.039(9) 0.014(9) -0.014(8)
C18 0.086(9) 0.051(7) 0.085(9) -0.024(6) 0.009(7) -0.020(7)
C19 0.058(7) 0.047(6) 0.080(8) -0.004(6) -0.023(6) -0.002(5)
C20 0.104(12) 0.121(14) 0.061(8) -0.008(8) -0.025(8) -0.007(10)
C21 0.144(19) 0.148(19) 0.089(12) -0.030(12) -0.051(13) -0.046(16)
C22 0.114(16) 0.097(14) 0.171(22) -0.008(14) -0.089(16) -0.031(12)
C23 0.060(8) 0.065(9) 0.132(14) -0.003(9) -0.029(8) -0.014(7)
C24 0.054(7) 0.053(7) 0.092(9) 0.007(6) -0.016(6) -0.001(6)
C25 0.081(8) 0.049(7) 0.057(7) -0.002(5) 0.009(6) -0.018(6)
C26 0.094(10) 0.059(8) 0.097(10) -0.004(7) 0.035(8) -0.022(7)
C27 0.121(14) 0.074(11) 0.152(16) 0.019(11) 0.056(12) -0.037(10)
C28 0.133(16) 0.056(9) 0.153(17) 0.003(10) 0.030(13) -0.040(10)
C29 0.097(11) 0.045(7) 0.089(9) 0.001(6) -0.004(8) -0.017(7)
C30 0.065(7) 0.045(6) 0.081(8) 0.008(6) -0.010(6) -0.013(6)
C51 0.049(6) 0.051(7) 0.094(9) 0.017(6) -0.013(6) -0.015(5)
C52 0.051(7) 0.081(10) 0.106(11) 0.044(9) -0.020(7) -0.027(7)
C53 0.061(8) 0.099(12) 0.079(9) 0.038(9) -0.019(7) -0.022(8)
C54 0.052(7) 0.114(12) 0.063(7) 0.006(7) -0.008(6) -0.035(8)
C55 0.041(5) 0.063(7) 0.046(6) 0.002(5) 0.000(4) -0.017(5)
C56 0.042(5) 0.078(8) 0.045(6) -0.002(5) 0.003(4) -0.032(5)
C57 0.038(5) 0.044(6) 0.071(7) -0.012(5) 0.013(5) -0.008(4)
C58 0.051(6) 0.051(7) 0.083(8) -0.009(6) 0.010(6) 0.000(5)
C59 0.063(8) 0.058(8) 0.101(10) -0.014(7) 0.011(7) 0.002(6)
C60 0.063(8) 0.049(7) 0.132(13) -0.024(8) 0.022(9) -0.007(6)
C61 0.056(8) 0.088(10) 0.112(12) -0.060(10) 0.028(8) -0.035(7)
C62 0.050(6) 0.063(7) 0.081(8) -0.024(6) 0.015(6) -0.025(6)
C63 0.055(6) 0.054(6) 0.049(6) 0.003(5) 0.008(5) -0.020(5)
C64 0.060(7) 0.067(8) 0.071(7) 0.001(6) -0.002(6) -0.027(6)
C65 0.115(12) 0.086(10) 0.066(8) -0.006(7) 0.009(8) -0.067(10)
C66 0.123(14) 0.048(8) 0.104(11) 0.000(7) 0.016(10) -0.038(9)
C67 0.115(13) 0.054(8) 0.100(11) 0.011(7) -0.005(10) -0.023(8)
C68 0.064(8) 0.054(7) 0.091(9) 0.008(6) 0.005(7) -0.011(6)
C69 0.043(6) 0.046(6) 0.065(7) -0.002(5) -0.016(5) -0.004(5)
C70 0.055(7) 0.064(8) 0.077(8) 0.006(6) -0.004(6) -0.019(6)
C71 0.047(7) 0.101(12) 0.106(12) -0.002(9) -0.011(7) -0.021(7)
C72 0.048(8) 0.097(11) 0.110(12) -0.031(9) -0.024(8) -0.005(7)
C73 0.103(13) 0.110(13) 0.066(9) -0.012(8) -0.030(9) -0.016(10)
C74 0.061(8) 0.101(11) 0.062(8) 0.002(7) -0.008(6) -0.018(7)
C75 0.049(6) 0.071(7) 0.041(5) -0.004(5) 0.000(4) -0.013(5)
C76 0.056(7) 0.092(10) 0.069(8) 0.016(7) 0.015(6) -0.007(7)
C77 0.077(10) 0.101(13) 0.096(11) -0.001(10) 0.036(8) -0.015(9)
C78 0.076(11) 0.137(17) 0.070(9) -0.010(10) 0.000(8) 0.020(11)
C79 0.094(11) 0.089(11) 0.075(9) -0.035(8) -0.018(8) 0.020(9)
C80 0.077(9) 0.070(8) 0.065(7) -0.021(6) 0.000(6) -0.020(7)
N1 0.036(4) 0.047(5) 0.070(6) 0.013(4) 0.000(4) -0.006(4)
N2 0.038(4) 0.044(5) 0.056(5) -0.009(4) -0.004(4) -0.008(4)
N51 0.045(5) 0.055(5) 0.057(5) 0.014(4) -0.006(4) -0.023(4)
N52 0.047(5) 0.052(5) 0.045(4) -0.005(4) 0.010(4) -0.018(4)
N3 0.051(6) 0.063(7) 0.086(8) 0.008(6) -0.005(5) -0.025(5)
N53 0.087(11) 0.129(13) 0.089(11) 0.034(9) 0.002(9) -0.019(9)
O54 0.095(9) 0.231(19) 0.119(11) 0.049(11) -0.009(8) -0.051(11)
O53 0.185(16) 0.167(15) 0.097(10) 0.021(10) 0.013(10) -0.037(12)
Cl4 0.261(13) 0.915(46) 0.295(15) -0.405(24) 0.088(11) -0.320(21)

loop_
_atom_site_label
_atom_site_type_symbol
_atom_site_fract_x
_atom_site_fract_y
_atom_site_fract_z
_atom_site_U_iso_or_equiv
_atom_site_thermal_displace_type
_atom_site_occupancy
_atom_site_calc_flag
_atom_site_refinement_flags
_atom_site_disorder_group
Re1 Re -0.14337(3) 0.76549(3) 0.38482(2) 0.04301(14) Uani 1 d . .
Re51 Re 0.48717(3) 0.76844(3) 0.65470(2) 0.04032(13) Uani 1 d . .
Cl1 Cl -0.1738(3) 0.6594(2) 0.3012(2) 0.0749(9) Uani 1 d . .
Cl2 Cl -0.3120(2) 0.8254(2) 0.4091(2) 0.0640(7) Uani 1 d . .
Cl3 Cl 0.0261(2) 0.7143(2) 0.3739(2) 0.0562(6) Uani 1 d . .
Cl52 Cl 0.6462(2) 0.7893(2) 0.6470(2) 0.0601(7) Uani 1 d . .
Cl51 Cl 0.4309(2) 0.9004(2) 0.7238(2) 0.0705(8) Uani 1 d . .
Cl53 Cl 0.3340(2) 0.7353(2) 0.6542(2) 0.0569(6) Uani 1 d . .
O1 O -0.1475(5) 0.8610(4) 0.2917(4) 0.045(2) Uani 1 d . .
O51 O 0.5223(5) 0.6860(5) 0.7543(4) 0.048(2) Uani 1 d . .
O2 O 0.1162(8) 0.6534(9) 0.5646(7) 0.103(3) Uani 1 d . .
O3 O 0.0976(8) 0.7013(8) 0.6811(6) 0.094(3) Uani 1 d . .
O4 O 0.1823(11) 0.5626(8) 0.6633(8) 0.127(5) Uani 1 d . .
O52 O 0.1646(12) 0.5766(18) 0.8191(11) 0.205(10) Uani 1 d . .
S1 S -0.1174(3) 0.8762(3) 0.6258(2) 0.0717(9) Uani 1 d . .
S51 S 0.5690(3) 0.6162(3) 0.4285(2) 0.0725(9) Uani 1 d . .
P1 P -0.1327(2) 0.8658(2) 0.2015(2) 0.0490(6) Uani 1 d . .
P51 P 0.5118(2) 0.6426(2) 0.8377(2) 0.0452(6) Uani 1 d . .
C1 C -0.1340(8) 0.5824(8) 0.4875(8) 0.065(3) Uani 1 d . .
H1A H -0.1410 0.5568 0.4398 0.078 Uiso 1 calc R .
C2 C -0.1240(9) 0.5267(9) 0.5557(9) 0.074(4) Uani 1 d . .
H2A H -0.1278 0.4649 0.5544 0.089 Uiso 1 calc R .
C3 C -0.1084(10) 0.5610(11) 0.6262(10) 0.085(5) Uani 1 d . .
H3A H -0.0988 0.5222 0.6725 0.102 Uiso 1 calc R .
C4 C -0.1070(10) 0.6540(11) 0.6277(9) 0.081(4) Uani 1 d . .
H4A H -0.0977 0.6797 0.6749 0.097 Uiso 1 calc R .
C5 C -0.1201(7) 0.7077(8) 0.5563(6) 0.052(3) Uani 1 d . .
C6 C -0.1185(8) 0.8071(8) 0.5493(6) 0.052(3) Uani 1 d . .
C12 C -0.1245(7) 0.9703(8) 0.5584(7) 0.059(3) Uani 1 d . .
C11 C -0.1269(9) 1.0655(10) 0.5726(9) 0.077(4) Uani 1 d . .
H11A H -0.1254 1.0849 0.6238 0.092 Uiso 1 calc R .
C10 C -0.1316(9) 1.1267(9) 0.5070(10) 0.073(4) Uani 1 d . .
H10A H -0.1345 1.1892 0.5144 0.088 Uiso 1 calc R .
C9 C -0.1323(8) 1.0994(8) 0.4309(9) 0.066(3) Uani 1 d . .
H9A H -0.1332 1.1426 0.3881 0.079 Uiso 1 calc R .
C8 C -0.1318(9) 1.0085(7) 0.4176(8) 0.062(3) Uani 1 d . .
H8A H -0.1360 0.9915 0.3660 0.074 Uiso 1 calc R .
C7 C -0.1250(7) 0.9420(7) 0.4802(6) 0.047(2) Uani 1 d . .
C13 C -0.0331(9) 0.7714(8) 0.1710(6) 0.059(3) Uani 1 d . .
C14 C 0.0623(9) 0.7722(9) 0.1888(8) 0.068(3) Uani 1 d . .
H14A H 0.0736 0.8216 0.2155 0.081 Uiso 1 calc R .
C15 C 0.1415(10) 0.7008(11) 0.1674(8) 0.080(4) Uani 1 d . .
H15A H 0.2061 0.7024 0.1775 0.096 Uiso 1 calc R .
C16 C 0.1212(12) 0.6254(11) 0.1298(9) 0.090(5) Uani 1 d . .
H16A H 0.1732 0.5751 0.1171 0.108 Uiso 1 calc R .
C17 C 0.0270(12) 0.6247(11) 0.1117(10) 0.094(5) Uani 1 d . .
H17A H 0.0154 0.5747 0.0860 0.113 Uiso 1 calc R .
C18 C -0.0503(11) 0.6968(8) 0.1312(8) 0.072(4) Uani 1 d . .
H18A H -0.1145 0.6966 0.1181 0.087 Uiso 1 calc R .
C19 C -0.2468(9) 0.8676(8) 0.1524(8) 0.063(3) Uani 1 d . .
C20 C -0.2482(13) 0.8602(13) 0.0702(8) 0.099(5) Uani 1 d . .
H20A H -0.1908 0.8504 0.0397 0.119 Uiso 1 calc R .
C21 C -0.3399(19) 0.8682(16) 0.0370(11) 0.124(7) Uani 1 d . .
H21A H -0.3435 0.8629 -0.0174 0.149 Uiso 1 calc R .
C22 C -0.4243(17) 0.8833(14) 0.0797(16) 0.126(8) Uani 1 d . .
H22A H -0.4840 0.8885 0.0542 0.151 Uiso 1 calc R .
C23 C -0.4233(11) 0.8911(10) 0.1600(11) 0.086(4) Uani 1 d . .
H23A H -0.4818 0.9027 0.1891 0.103 Uiso 1 calc R .
C24 C -0.3328(9) 0.8814(9) 0.1974(9) 0.069(3) Uani 1 d . .
H24A H -0.3301 0.8840 0.2522 0.083 Uiso 1 calc R .
C25 C -0.1053(10) 0.9747(8) 0.1757(7) 0.062(3) Uani 1 d . .
C26 C -0.0320(11) 0.9823(10) 0.1218(9) 0.084(4) Uani 1 d . .
H26A H 0.0044 0.9294 0.0978 0.100 Uiso 1 calc R .
C27 C -0.0126(14) 1.0684(12) 0.1033(12) 0.115(7) Uani 1 d . .
H27A H 0.0342 1.0751 0.0650 0.138 Uiso 1 calc R .
C28 C -0.0652(15) 1.1451(11) 0.1439(12) 0.112(6) Uani 1 d . .
H28A H -0.0468 1.2013 0.1368 0.135 Uiso 1 calc R .
C29 C -0.1408(12) 1.1413(9) 0.1926(9) 0.077(4) Uani 1 d . .
H29A H -0.1786 1.1947 0.2152 0.093 Uiso 1 calc R .
C30 C -0.1602(9) 1.0558(8) 0.2075(8) 0.064(3) Uani 1 d . .
H30A H -0.2129 1.0519 0.2407 0.077 Uiso 1 calc R .
C51 C 0.4040(8) 0.9372(8) 0.5348(8) 0.065(3) Uani 1 d . .
H51A H 0.3882 0.9730 0.5787 0.078 Uiso 1 calc R .
C52 C 0.3814(9) 0.9773(11) 0.4585(10) 0.079(4) Uani 1 d . .
H52A H 0.3520 1.0414 0.4520 0.095 Uiso 1 calc R .
C53 C 0.4003(10) 0.9276(12) 0.3944(9) 0.081(4) Uani 1 d . .
H53A H 0.3831 0.9559 0.3441 0.097 Uiso 1 calc R .
C54 C 0.4461(9) 0.8328(11) 0.4044(8) 0.074(4) Uani 1 d . .
H54A H 0.4602 0.7965 0.3606 0.089 Uiso 1 calc R .
C55 C 0.4707(7) 0.7926(8) 0.4798(6) 0.050(2) Uani 1 d . .
C56 C 0.5219(7) 0.6951(8) 0.4968(6) 0.052(3) Uani 1 d . .
C57 C 0.5913(7) 0.5681(7) 0.5774(7) 0.051(3) Uani 1 d . .
C58 C 0.6218(8) 0.5144(8) 0.6470(8) 0.064(3) Uani 1 d . .
H58A H 0.6093 0.5401 0.6962 0.077 Uiso 1 calc R .
C59 C 0.6712(10) 0.4215(9) 0.6411(9) 0.077(4) Uani 1 d . .
H59A H 0.6911 0.3833 0.6869 0.092 Uiso 1 calc R .
C60 C 0.6911(10) 0.3854(10) 0.5694(11) 0.082(4) Uani 1 d . .
H60A H 0.7254 0.3227 0.5674 0.098 Uiso 1 calc R .
C61 C 0.6634(9) 0.4362(11) 0.5004(10) 0.080(5) Uani 1 d . .
H61A H 0.6780 0.4093 0.4519 0.096 Uiso 1 calc R .
C62 C 0.6114(8) 0.5319(9) 0.5041(7) 0.062(3) Uani 1 d . .
C63 C 0.4909(8) 0.5297(8) 0.8295(6) 0.052(3) Uani 1 d . .
C64 C 0.4080(9) 0.5242(9) 0.7864(7) 0.064(3) Uani 1 d . .
H64A H 0.3634 0.5778 0.7649 0.077 Uiso 1 calc R .
C65 C 0.3953(12) 0.4340(11) 0.7769(8) 0.082(4) Uani 1 d . .
H65A H 0.3417 0.4280 0.7477 0.098 Uiso 1 calc R .
C66 C 0.4577(14) 0.3572(10) 0.8085(10) 0.089(5) Uani 1 d . .
H66A H 0.4455 0.2992 0.8016 0.107 Uiso 1 calc R .
C67 C 0.5386(14) 0.3604(10) 0.8505(10) 0.090(5) Uani 1 d . .
H67A H 0.5814 0.3056 0.8720 0.108 Uiso 1 calc R .
C68 C 0.5560(10) 0.4483(9) 0.8606(8) 0.071(3) Uani 1 d . .
H68A H 0.6115 0.4521 0.8884 0.085 Uiso 1 calc R .
C69 C 0.6249(8) 0.6298(7) 0.8895(7) 0.053(3) Uani 1 d . .
C70 C 0.7070(9) 0.6436(9) 0.8470(8) 0.065(3) Uani 1 d . .
H70A H 0.7033 0.6595 0.7927 0.078 Uiso 1 calc R .
C71 C 0.7934(10) 0.6331(11) 0.8878(10) 0.085(4) Uani 1 d . .
H71A H 0.8481 0.6441 0.8605 0.102 Uiso 1 calc R .
C72 C 0.8023(10) 0.6074(11) 0.9662(10) 0.086(5) Uani 1 d . .
H72A H 0.8628 0.5987 0.9915 0.104 Uiso 1 calc R .
C73 C 0.7235(13) 0.5946(12) 1.0072(9) 0.094(5) Uani 1 d . .
H73A H 0.7295 0.5767 1.0612 0.113 Uiso 1 calc R .
C74 C 0.6330(10) 0.6077(11) 0.9699(7) 0.076(4) Uani 1 d . .
H74A H 0.5778 0.6016 0.9993 0.091 Uiso 1 calc R .
C75 C 0.4142(8) 0.7101(8) 0.8956(6) 0.054(3) Uani 1 d . .
C76 C 0.3365(9) 0.6784(11) 0.9267(7) 0.076(4) Uani 1 d . .
H76A H 0.3313 0.6192 0.9150 0.091 Uiso 1 calc R .
C77 C 0.2679(12) 0.7300(13) 0.9732(9) 0.094(5) Uani 1 d . .
H77A H 0.2163 0.7064 0.9937 0.112 Uiso 1 calc R .
C78 C 0.2741(13) 0.8161(16) 0.9903(9) 0.103(6) Uani 1 d . .
H78A H 0.2273 0.8504 1.0240 0.123 Uiso 1 calc R .
C79 C 0.3482(13) 0.8558(12) 0.9591(9) 0.092(5) Uani 1 d . .
H79A H 0.3493 0.9167 0.9693 0.111 Uiso 1 calc R .
C80 C 0.4200(10) 0.8014(9) 0.9126(7) 0.070(3) Uani 1 d . .
H80A H 0.4720 0.8246 0.8925 0.084 Uiso 1 calc R .
N1 N -0.1340(6) 0.6728(6) 0.4869(6) 0.053(2) Uani 1 d . .
N2 N -0.1236(6) 0.8480(6) 0.4779(5) 0.046(2) Uani 1 d . .
N51 N 0.4499(6) 0.8438(6) 0.5435(5) 0.051(2) Uani 1 d . .
N52 N 0.5387(6) 0.6626(6) 0.5725(5) 0.047(2) Uani 1 d . .
N3 N 0.1317(7) 0.6404(8) 0.6346(7) 0.066(3) Uani 1 d . .
N53 N 0.0794(12) 0.5823(12) 0.8453(10) 0.105(5) Uani 1 d . .
O54 O 0.0202(11) 0.5768(13) 0.7962(9) 0.149(6) Uani 1 d . .
O53 O 0.0746(13) 0.5790(12) 0.9137(9) 0.153(6) Uani 1 d . .
Cl4 Cl 0.2666(10) 0.9349(19) 0.1988(9) 0.444(17) Uani 1 d . .
C31A C 0.3606(24) 0.8616(22) 0.2087(18) 0.028(7) Uiso 0.25 d P .
C31B C 0.1904(28) 0.9159(27) 0.2378(21) 0.040(8) Uiso 0.25 d P .
C31C C 0.2568(33) 1.0228(32) 0.1093(27) 0.053(10) Uiso 0.25 d P .
Cl5B Cl 0.2337(28) 1.1165(29) 0.1625(22) 0.378(18) Uiso 0.50 d P .
C31D C 0.2812(31) 1.0668(30) 0.2362(25) 0.051(10) Uiso 0.25 d P .
Cl5A Cl 0.2853(18) 0.8103(17) 0.2704(14) 0.240(10) Uiso 0.50 d P .

loop_
_atom_type_symbol
_atom_type_description
_atom_type_scat_dispersion_real
_atom_type_scat_dispersion_imag
_atom_type_scat_source
C C 0.0033 0.0016 'International Tables Vol C Tables 4.2.6.8 and 6.1.1.4'
H H 0.0000 0.0000 'International Tables Vol C Tables 4.2.6.8 and 6.1.1.4'
N N 0.0061 0.0033 'International Tables Vol C Tables 4.2.6.8 and 6.1.1.4'
O O 0.0106 0.0060 'International Tables Vol C Tables 4.2.6.8 and 6.1.1.4'
P P 0.1023 0.0942 'International Tables Vol C Tables 4.2.6.8 and 6.1.1.4'
S S 0.1246 0.1234 'International Tables Vol C Tables 4.2.6.8 and 6.1.1.4'
Cl Cl 0.1484 0.1585 'International Tables Vol C Tables 4.2.6.8 and 6.1.1.4'
Re Re -1.0185 7.2310 'International Tables Vol C Tables 4.2.6.8 and 6.1.1.4'

loop_
_geom_angle_atom_site_label_1
_geom_angle_atom_site_label_2
_geom_angle_atom_site_label_3
_geom_angle
_geom_angle_site_symmetry_1
_geom_angle_site_symmetry_3
_geom_angle_publ_flag
O1 Re1 N2 99.0(3) . . y
O1 Re1 N1 175.5(3) . . y
N2 Re1 N1 76.7(4) . . y
O1 Re1 Cl1 90.6(2) . . y
N2 Re1 Cl1 169.8(3) . . y
N1 Re1 Cl1 93.7(3) . . y
O1 Re1 Cl3 90.6(2) . . y
N2 Re1 Cl3 88.7(2) . . y
N1 Re1 Cl3 87.9(2) . . y
Cl1 Re1 Cl3 94.39(13) . . y
O1 Re1 Cl2 91.3(2) . . y
N2 Re1 Cl2 84.7(2) . . y
N1 Re1 Cl2 89.6(2) . . y
Cl1 Re1 Cl2 91.90(13) . . y
Cl3 Re1 Cl2 173.38(11) . . y
O51 Re51 N51 174.4(3) . . y
O51 Re51 N52 97.4(3) . . y
N51 Re51 N52 77.5(3) . . y
O51 Re51 Cl51 92.5(2) . . y
N51 Re51 Cl51 92.8(3) . . y
N52 Re51 Cl51 169.8(2) . . y
O51 Re51 Cl53 89.8(2) . . y
N51 Re51 Cl53 88.0(2) . . y
N52 Re51 Cl53 88.9(2) . . y
Cl51 Re51 Cl53 93.59(12) . . y
O51 Re51 Cl52 90.5(2) . . y
N51 Re51 Cl52 91.2(2) . . y
N52 Re51 Cl52 85.4(2) . . y
Cl51 Re51 Cl52 92.10(12) . . y
Cl53 Re51 Cl52 174.28(10) . . y
P1 O1 Re1 140.4(4) . . y
P51 O51 Re51 159.4(5) . . y
C6 S1 C12 89.3(5) . . ?
C56 S51 C62 89.6(5) . . ?
O1 P1 C25 106.5(5) . . ?
O1 P1 C13 111.8(5) . . ?
C25 P1 C13 109.7(6) . . ?
O1 P1 C19 109.9(5) . . ?
C25 P1 C19 107.1(6) . . ?
C13 P1 C19 111.5(6) . . ?
O51 P51 C63 108.7(4) . . ?
O51 P51 C69 108.1(5) . . ?
C63 P51 C69 108.9(5) . . ?
O51 P51 C75 114.6(5) . . ?
C63 P51 C75 108.5(5) . . ?
C69 P51 C75 107.8(5) . . ?
N1 C1 C2 122.0(14) . . ?
C1 C2 C3 120.3(13) . . ?
C2 C3 C4 119.1(13) . . ?
C3 C4 C5 117.6(15) . . ?
N1 C5 C4 122.7(12) . . ?
N1 C5 C6 114.1(9) . . ?
C4 C5 C6 123.2(12) . . ?
N2 C6 C5 117.3(10) . . ?
N2 C6 S1 116.5(8) . . ?
C5 C6 S1 126.1(8) . . ?
C7 C12 C11 120.6(12) . . ?
C7 C12 S1 110.3(9) . . ?
C11 C12 S1 129.1(11) . . ?
C10 C11 C12 116.8(12) . . ?
C9 C10 C11 122.6(11) . . ?
C10 C9 C8 120.3(13) . . ?
C9 C8 C7 120.7(12) . . ?
C8 C7 N2 128.5(10) . . ?
C8 C7 C12 118.8(10) . . ?
N2 C7 C12 112.6(10) . . ?
C14 C13 C18 119.6(11) . . ?
C14 C13 P1 118.7(9) . . ?
C18 C13 P1 121.7(10) . . ?
C13 C14 C15 120.9(13) . . ?
C14 C15 C16 117.9(14) . . ?
C17 C16 C15 121.3(13) . . ?
C18 C17 C16 120.2(15) . . ?
C17 C18 C13 120.0(14) . . ?
C24 C19 C20 121.5(13) . . ?
C24 C19 P1 118.4(10) . . ?
C20 C19 P1 120.1(11) . . ?
C21 C20 C19 116.0(17) . . ?
C22 C21 C20 123.2(17) . . ?
C21 C22 C23 120.9(16) . . ?
C22 C23 C24 118.7(17) . . ?
C19 C24 C23 119.6(14) . . ?
C26 C25 C30 117.9(11) . . ?
C26 C25 P1 121.9(9) . . ?
C30 C25 P1 120.2(9) . . ?
C25 C26 C27 120.2(14) . . ?
C26 C27 C28 118.0(14) . . ?
C29 C28 C27 122.9(14) . . ?
C28 C29 C30 117.1(14) . . ?
C29 C30 C25 123.3(13) . . ?
N51 C51 C52 118.2(13) . . ?
C53 C52 C51 122.5(14) . . ?
C52 C53 C54 118.5(13) . . ?
C53 C54 C55 119.5(14) . . ?
N51 C55 C54 121.0(11) . . ?
N51 C55 C56 115.0(9) . . ?
C54 C55 C56 124.1(11) . . ?
N52 C56 C55 119.0(10) . . ?
N52 C56 S51 115.1(9) . . ?
C55 C56 S51 125.8(8) . . ?
C62 C57 C58 121.9(11) . . ?
C62 C57 N52 112.7(10) . . ?
C58 C57 N52 125.4(10) . . ?
C59 C58 C57 117.8(12) . . ?
C60 C59 C58 120.7(14) . . ?
C61 C60 C59 123.0(13) . . ?
C60 C61 C62 118.0(12) . . ?
C57 C62 C61 118.6(13) . . ?
C57 C62 S51 111.5(9) . . ?
C61 C62 S51 129.9(11) . . ?
C68 C63 C64 119.9(12) . . ?
C68 C63 P51 122.2(10) . . ?
C64 C63 P51 117.8(9) . . ?
C63 C64 C65 117.1(13) . . ?
C66 C65 C64 121.8(14) . . ?
C65 C66 C67 122.4(14) . . ?
C66 C67 C68 118.3(14) . . ?
C63 C68 C67 120.4(14) . . ?
C74 C69 C70 119.3(11) . . ?
C74 C69 P51 121.9(9) . . ?
C70 C69 P51 118.8(9) . . ?
C71 C70 C69 117.9(13) . . ?
C72 C71 C70 122.6(14) . . ?
C73 C72 C71 119.6(13) . . ?
C72 C73 C74 120.5(14) . . ?
C69 C74 C73 119.9(13) . . ?
C76 C75 C80 118.2(12) . . ?
C76 C75 P51 124.5(10) . . ?
C80 C75 P51 117.3(9) . . ?
C77 C76 C75 122.2(16) . . ?
C76 C77 C78 119.6(16) . . ?
C77 C78 C79 122.4(15) . . ?
C80 C79 C78 117.6(16) . . ?
C79 C80 C75 119.8(14) . . ?
C1 N1 C5 118.1(10) . . ?
C1 N1 Re1 125.8(9) . . ?
C5 N1 Re1 116.0(7) . . ?
C6 N2 C7 111.2(9) . . ?
C6 N2 Re1 115.8(7) . . ?
C7 N2 Re1 132.6(7) . . ?
C55 N51 C51 120.3(10) . . ?
C55 N51 Re51 115.5(7) . . ?
C51 N51 Re51 124.1(8) . . ?
C56 N52 C57 111.0(9) . . ?
C56 N52 Re51 112.9(7) . . ?
C57 N52 Re51 136.0(7) . . ?
O2 N3 O3 121.8(12) . . ?
O2 N3 O4 120.7(14) . . ?
O3 N3 O4 117.5(13) . . ?
O53 N53 O54 130.7(19) . . ?
O53 N53 O52 113.7(20) . . ?
O54 N53 O52 114.6(18) . . ?
C31B Cl4 C31A 115.0(29) . . ?
C31B Cl4 C31C 124.9(25) . . ?
C31A Cl4 C31C 116.9(19) . . ?
C31B Cl4 Cl5A 59.8(20) . . ?
C31A Cl4 Cl5A 55.2(18) . . ?
C31C Cl4 Cl5A 162.9(17) . . ?
C31B Cl4 C31D 107.1(21) . . ?
C31A Cl4 C31D 111.1(18) . . ?
C31C Cl4 C31D 70.0(20) . . ?
Cl5A Cl4 C31D 126.1(14) . . ?
Cl4 C31A Cl5A 80.7(19) . . ?
Cl4 C31B Cl5A 81.5(23) . . ?
Cl5B C31C Cl4 95.0(26) . . ?
C31D Cl5B C31C 96.0(32) . . ?
Cl5B C31D Cl4 91.3(26) . . ?
C31A Cl5A C31B 82.8(19) . . ?
C31A Cl5A Cl4 44.1(12) . . ?
C31B Cl5A Cl4 38.7(13) . . ?

loop_
_geom_bond_atom_site_label_1
_geom_bond_atom_site_label_2
_geom_bond_distance
_geom_bond_site_symmetry_2
_geom_bond_publ_flag
Re1 O1 2.034(6) . y
Re1 N2 2.113(8) . y
Re1 N1 2.115(8) . y
Re1 Cl1 2.298(3) . y
Re1 Cl3 2.304(3) . y
Re1 Cl2 2.336(3) . y
Re51 O51 2.002(6) . y
Re51 N51 2.122(8) . y
Re51 N52 2.134(8) . y
Re51 Cl51 2.292(3) . y
Re51 Cl53 2.317(3) . y
Re51 Cl52 2.323(3) . y
O1 P1 1.532(7) . y
O51 P51 1.529(7) . y
O2 N3 1.200(14) . ?
O3 N3 1.228(14) . ?
O4 N3 1.256(14) . ?
O52 N53 1.25(2) . ?
S1 C6 1.700(12) . ?
S1 C12 1.722(13) . ?
S51 C56 1.696(11) . ?
S51 C62 1.725(14) . ?
P1 C25 1.773(12) . ?
P1 C13 1.795(11) . ?
P1 C19 1.804(12) . ?
P51 C63 1.780(11) . ?
P51 C69 1.783(10) . ?
P51 C75 1.787(11) . ?
C1 N1 1.334(14) . ?
C1 C2 1.36(2) . ?
C2 C3 1.36(2) . ?
C3 C4 1.38(2) . ?
C4 C5 1.39(2) . ?
C5 N1 1.346(14) . ?
C5 C6 1.47(2) . ?
C6 N2 1.307(13) . ?
C12 C7 1.41(2) . ?
C12 C11 1.43(2) . ?
C11 C10 1.38(2) . ?
C10 C9 1.37(2) . ?
C9 C8 1.37(2) . ?
C8 C7 1.38(2) . ?
C7 N2 1.387(13) . ?
C13 C14 1.38(2) . ?
C13 C18 1.40(2) . ?
C14 C15 1.38(2) . ?
C15 C16 1.41(2) . ?
C16 C17 1.36(2) . ?
C17 C18 1.36(2) . ?
C19 C24 1.39(2) . ?
C19 C20 1.40(2) . ?
C20 C21 1.38(2) . ?
C21 C22 1.35(3) . ?
C22 C23 1.37(3) . ?
C23 C24 1.40(2) . ?
C25 C26 1.38(2) . ?
C25 C30 1.38(2) . ?
C26 C27 1.38(2) . ?
C27 C28 1.40(2) . ?
C28 C29 1.34(2) . ?
C29 C30 1.37(2) . ?
C51 N51 1.363(14) . ?
C51 C52 1.39(2) . ?
C52 C53 1.33(2) . ?
C53 C54 1.38(2) . ?
C54 C55 1.38(2) . ?
C55 N51 1.339(14) . ?
C55 C56 1.45(2) . ?
C56 N52 1.339(13) . ?
C57 C62 1.38(2) . ?
C57 C58 1.38(2) . ?
C57 N52 1.399(13) . ?
C58 C59 1.38(2) . ?
C59 C60 1.35(2) . ?
C60 C61 1.35(2) . ?
C61 C62 1.42(2) . ?
C63 C68 1.39(2) . ?
C63 C64 1.40(2) . ?
C64 C65 1.41(2) . ?
C65 C66 1.33(2) . ?
C66 C67 1.36(2) . ?
C67 C68 1.40(2) . ?
C69 C74 1.38(2) . ?
C69 C70 1.40(2) . ?
C70 C71 1.37(2) . ?
C71 C72 1.35(2) . ?
C72 C73 1.34(2) . ?
C73 C74 1.39(2) . ?
C75 C76 1.37(2) . ?
C75 C80 1.42(2) . ?
C76 C77 1.34(2) . ?
C77 C78 1.35(2) . ?
C78 C79 1.39(3) . ?
C79 C80 1.38(2) . ?
N53 O53 1.15(2) . ?
N53 O54 1.20(2) . ?
Cl4 C31B 1.32(4) . ?
Cl4 C31A 1.48(4) . ?
Cl4 C31C 1.91(5) . ?
Cl4 Cl5A 2.10(3) . ?
Cl4 C31D 2.15(5) . ?
C31A Cl5A 1.74(4) . ?
C31B Cl5A 1.83(4) . ?
C31C Cl5B 1.66(6) . ?
Cl5B C31D 1.48(5) . ?
